data_9002386
loop_
_publ_author_name
'Levy, D.'
'Barbier, J.'

_publ_section_title
;
 (Mg,Fe).85(Mg,Fe)4(Fe,Ge)3O12: A new tetragonal phase with its comparison
 with garnet
;
_journal_name_full 'American Mineralogist'
_journal_page_first 1053
_journal_page_last 1060
_journal_volume 85
_journal_year 2000
_chemical_formula_sum 'Ca0.33 Fe3.14 Ge2.52 Mg1.93 O12'
_chemical_name_common 'TAPP tetragonal'
_space_group_IT_number 122
_symmetry_space_group_name_Hall 'I -4 2bw'
_symmetry_space_group_name_H-M 'I -4 2 d'
_cell_angle_alpha 90
_cell_angle_beta 90
_cell_angle_gamma 90
_cell_formula_units_Z 4
_cell_length_a 6.8217
_cell_length_b 6.8217
_cell_length_c 18.7818
_cell_volume 874.022
_database_code_amcsd 0002470
_exptl_crystal_density_diffrn 4.639
_cod_original_formula_sum 'Ge2.52 Fe3.14 Ca.33 Mg1.93 O12'
_cod_database_code 9002386
_amcsd_formula_title 'TAPP-tetragonal Mg1.95Ca.33Fe3.13Ge2.52O12'

loop_
_space_group_symop_operation_xyz
x,y,z
1/2+x,1/2+y,1/2+z
1/2-y,-x,3/4+z
-y,1/2-x,1/4+z
y,-x,-z
1/2+y,1/2-x,1/2-z
-x,1/2+y,1/4-z
1/2-x,+y,3/4-z
-x,-y,z
1/2-x,1/2-y,1/2+z
1/2+y,x,3/4+z
+y,1/2+x,1/4+z
-y,x,-z
1/2-y,1/2+x,1/2-z
x,1/2-y,1/4-z
1/2+x,-y,3/4-z

loop_
_atom_site_aniso_label
_atom_site_aniso_U_11
_atom_site_aniso_U_22
_atom_site_aniso_U_33
_atom_site_aniso_U_12
_atom_site_aniso_U_13
_atom_site_aniso_U_23
Ge1 0.00930 0.00930 0.01040 0.00000 0.00000 0.00000
Ge2 0.01570 0.00820 0.00940 0.00000 0.00000 0.00000
Fe2_1 0.01570 0.00820 0.00940 0.00000 0.00000 0.00000
Ca1 0.01110 0.01110 0.02050 0.00000 0.00000 0.00000
Mg1 0.01110 0.01110 0.02050 0.00000 0.00000 0.00000
Fe1 0.01110 0.01110 0.02050 0.00000 0.00000 0.00000
Mg2 0.01320 0.00830 0.00930 0.00000 0.00000 -0.00130
Fe2_2 0.01320 0.00830 0.00930 0.00000 0.00000 -0.00130
Mg3 0.00750 0.00960 0.00940 0.00020 0.00000 0.00000
Fe3 0.00750 0.00960 0.00940 0.00020 0.00000 0.00000
O1 0.01280 0.02050 0.01260 0.00040 0.00200 -0.00410
O2 0.01830 0.01400 0.01950 0.00380 0.00640 0.00500
O3 0.02440 0.00960 0.01360 -0.00040 0.00560 -0.00120

loop_
_atom_site_label
_atom_site_fract_x
_atom_site_fract_y
_atom_site_fract_z
_atom_site_occupancy
_atom_site_U_iso_or_equiv
Ge1 0.50000 0.50000 0.00000 1.00000 0.00970
Ge2 -0.16313 -0.25000 0.12500 0.76000 0.01110
Fe2_1 -0.16313 -0.25000 0.12500 0.24000 0.01110
Ca1 0.00000 0.00000 0.00000 0.33000 0.01430
Mg1 0.00000 0.00000 0.00000 0.41000 0.01430
Fe1 0.00000 0.00000 0.00000 0.18000 0.01430
Mg2 0.25705 -0.25000 0.12500 0.24000 0.01030
Fe2_2 0.25705 -0.25000 0.12500 0.76000 0.01030
Mg3 0.00000 0.50000 -0.02129 0.52000 0.00880
Fe3 0.00000 0.50000 -0.02129 0.48000 0.00880
O1 0.01380 -0.28700 0.05521 1.00000 0.01530
O2 -0.26900 -0.02880 0.09650 1.00000 0.01730
O3 0.45000 -0.28460 0.04640 1.00000 0.01590

loop_
_cod_changelog_entry_id
_cod_changelog_entry_author
_cod_changelog_entry_date
_cod_changelog_entry_text
1
;cod-tools version 3.10.1
Id: cif_fix_AMCSD_atom_labels 10224 2024-08-07 11:09:31Z saulius
;
2024-08-07T19:38:47+03:00
;Changed the following '_atom_site_label' values:
the first duplicated label 'Fe2'  converted to 'Fe2_1'
duplicated label 'Fe2' at index 7 converted to 'Fe2_2'
;

loop_
_cod_related_entry_id
_cod_related_entry_database
_cod_related_entry_code
1 AMCSD 0002470
